data_2230345
loop_
_publ_author_name
'Li, He-Bing'

_publ_section_title
;
 3-Bromo-<i>N</i>'-[(2-methoxynaphthalen-1-yl)methylidene]benzohydrazide
;
_journal_coeditor_code HB5889
_journal_issue 6
_journal_name_full 'Acta Crystallographica Section E'
_journal_page_first o1532
_journal_paper_doi 10.1107/S1600536811019349
_journal_volume 67
_journal_year 2011
_chemical_formula_iupac 'C19 H15 Br N2 O2'
_chemical_formula_moiety 'C19 H15 Br N2 O2'
_chemical_formula_sum 'C19 H15 Br N2 O2'
_chemical_formula_weight 383.24
_chemical_name_systematic
;
3-Bromo-<i>N</i>'-[(2-methoxynaphthalen-1-yl)methylidene]benzohydrazide
;
_space_group_IT_number 14
_symmetry_cell_setting monoclinic
_symmetry_space_group_name_Hall '-P 2ybc'
_symmetry_space_group_name_H-M 'P 1 21/c 1'
_atom_sites_solution_hydrogens geom
_atom_sites_solution_primary direct
_atom_sites_solution_secondary difmap
_audit_creation_method SHELXL-97
_cell_angle_alpha 90.00
_cell_angle_beta 110.155(2)
_cell_angle_gamma 90.00
_cell_formula_units_Z 4
_cell_length_a 12.3562(11)
_cell_length_b 17.0404(15)
_cell_length_c 8.6175(10)
_cell_measurement_reflns_used 1085
_cell_measurement_temperature 298(2)
_cell_measurement_theta_max 24.5
_cell_measurement_theta_min 2.3
_cell_volume 1703.3(3)
_computing_cell_refinement 'SAINT (Bruker, 1998)'
_computing_data_collection 'SMART (Bruker, 1998)'
_computing_data_reduction 'SAINT (Bruker, 1998)'
_computing_molecular_graphics 'SHELXTL (Sheldrick, 2008)'
_computing_publication_material 'SHELXTL (Sheldrick, 2008)'
_computing_structure_refinement 'SHELXL97 (Sheldrick, 2008)'
_computing_structure_solution 'SHELXS97 (Sheldrick, 2008)'
_diffrn_ambient_temperature 298(2)
_diffrn_measured_fraction_theta_full 0.994
_diffrn_measured_fraction_theta_max 0.994
_diffrn_measurement_device_type 'Bruker SMART CCD'
_diffrn_measurement_method \w
_diffrn_radiation_monochromator graphite
_diffrn_radiation_source 'fine-focus sealed tube'
_diffrn_radiation_type MoK\a
_diffrn_radiation_wavelength 0.71073
_diffrn_reflns_av_R_equivalents 0.0800
_diffrn_reflns_av_sigmaI/netI 0.1355
_diffrn_reflns_limit_h_max 15
_diffrn_reflns_limit_h_min -10
_diffrn_reflns_limit_k_max 18
_diffrn_reflns_limit_k_min -21
_diffrn_reflns_limit_l_max 10
_diffrn_reflns_limit_l_min -10
_diffrn_reflns_number 9533
_diffrn_reflns_theta_full 26.50
_diffrn_reflns_theta_max 26.50
_diffrn_reflns_theta_min 2.39
_diffrn_standards_number 0
_exptl_absorpt_coefficient_mu 2.426
_exptl_absorpt_correction_T_max 0.560
_exptl_absorpt_correction_T_min 0.530
_exptl_absorpt_correction_type multi-scan
_exptl_absorpt_process_details '(SADABS; Sheldrick, 1996)'
_exptl_crystal_colour colorless
_exptl_crystal_density_diffrn 1.494
_exptl_crystal_density_method 'not measured'
_exptl_crystal_description block
_exptl_crystal_F_000 776
_exptl_crystal_size_max 0.30
_exptl_crystal_size_mid 0.27
_exptl_crystal_size_min 0.27
_refine_diff_density_max 0.300
_refine_diff_density_min -0.361
_refine_ls_extinction_method none
_refine_ls_goodness_of_fit_ref 0.996
_refine_ls_hydrogen_treatment mixed
_refine_ls_matrix_type full
_refine_ls_number_parameters 221
_refine_ls_number_reflns 3513
_refine_ls_number_restraints 1
_refine_ls_restrained_S_all 0.996
_refine_ls_R_factor_all 0.1389
_refine_ls_R_factor_gt 0.0523
_refine_ls_shift/su_max_lt 0.001
_refine_ls_shift/su_mean 0.000
_refine_ls_structure_factor_coef Fsqd
_refine_ls_weighting_details 'calc w=1/[\s^2^(Fo^2^)] where P=(Fo^2^+2Fc^2^)/3'
_refine_ls_weighting_scheme calc
_refine_ls_wR_factor_gt 0.1012
_refine_ls_wR_factor_ref 0.1320
_reflns_number_gt 1721
_reflns_number_total 3513
_reflns_threshold_expression I>2\s(I)
_cod_data_source_file hb5889.cif
_cod_data_source_block I
_cod_original_sg_symbol_H-M 'P 21/c'
_cod_database_code 2230345
_cod_database_fobs_code 2230345

loop_
_symmetry_equiv_pos_as_xyz
'x, y, z'
'-x, y+1/2, -z+1/2'
'-x, -y, -z'
'x, -y-1/2, z-1/2'

loop_
_atom_site_type_symbol
_atom_site_label
_atom_site_fract_x
_atom_site_fract_y
_atom_site_fract_z
_atom_site_U_iso_or_equiv
_atom_site_adp_type
_atom_site_calc_flag
_atom_site_refinement_flags
_atom_site_occupancy
_atom_site_symmetry_multiplicity
_atom_site_disorder_assembly
_atom_site_disorder_group
Br Br1 0.92086(5) 0.10384(4) 0.45503(6) 0.0640(3) Uani d . 1 1 . .
N N1 0.6290(3) 0.2794(2) 0.8906(4) 0.0378(10) Uani d . 1 1 . .
N N2 0.7166(3) 0.2434(2) 0.8493(4) 0.0389(10) Uani d D 1 1 . .
O O1 0.5703(3) 0.4903(2) 0.7240(4) 0.0668(11) Uani d . 1 1 . .
O O2 0.7770(3) 0.17262(19) 1.0857(4) 0.0534(9) Uani d . 1 1 . .
C C1 0.4904(4) 0.3853(3) 0.8237(5) 0.0394(12) Uani d . 1 1 . .
C C2 0.4835(5) 0.4634(3) 0.7754(6) 0.0500(14) Uani d . 1 1 . .
C C3 0.3937(6) 0.5126(3) 0.7840(7) 0.0658(17) Uani d . 1 1 . .
H H3 0.3901 0.5649 0.7519 0.079 Uiso calc R 1 1 . .
C C4 0.3128(5) 0.4821(4) 0.8402(7) 0.0679(17) Uani d . 1 1 . .
H H4 0.2538 0.5145 0.8460 0.082 Uiso calc R 1 1 . .
C C5 0.3145(4) 0.4033(3) 0.8900(6) 0.0481(13) Uani d . 1 1 . .
C C6 0.2266(5) 0.3738(4) 0.9432(7) 0.0690(17) Uani d . 1 1 . .
H H6 0.1677 0.4069 0.9472 0.083 Uiso calc R 1 1 . .
C C7 0.2270(5) 0.2978(4) 0.9885(7) 0.0715(18) Uani d . 1 1 . .
H H7 0.1683 0.2786 1.0223 0.086 Uiso calc R 1 1 . .
C C8 0.3164(5) 0.2483(3) 0.9841(7) 0.0618(15) Uani d . 1 1 . .
H H8 0.3172 0.1963 1.0170 0.074 Uiso calc R 1 1 . .
C C9 0.4018(4) 0.2751(3) 0.9328(6) 0.0490(14) Uani d . 1 1 . .
H H9 0.4596 0.2407 0.9302 0.059 Uiso calc R 1 1 . .
C C10 0.4055(4) 0.3543(3) 0.8829(6) 0.0417(12) Uani d . 1 1 . .
C C11 0.5644(6) 0.5702(3) 0.6675(7) 0.083(2) Uani d . 1 1 . .
H H11A 0.4904 0.5796 0.5845 0.124 Uiso calc R 1 1 . .
H H11B 0.6239 0.5792 0.6215 0.124 Uiso calc R 1 1 . .
H H11C 0.5749 0.6052 0.7589 0.124 Uiso calc R 1 1 . .
C C12 0.5855(4) 0.3402(3) 0.8040(6) 0.0425(12) Uani d . 1 1 . .
H H12 0.6159 0.3564 0.7245 0.051 Uiso calc R 1 1 . .
C C13 0.7872(4) 0.1907(3) 0.9535(5) 0.0364(11) Uani d . 1 1 . .
C C14 0.8782(4) 0.1572(3) 0.8967(6) 0.0338(11) Uani d . 1 1 . .
C C15 0.8636(4) 0.1497(3) 0.7312(6) 0.0372(12) Uani d . 1 1 . .
H H15 0.7964 0.1678 0.6512 0.045 Uiso calc R 1 1 . .
C C16 0.9484(4) 0.1153(3) 0.6847(6) 0.0437(12) Uani d . 1 1 . .
C C17 1.0496(5) 0.0893(3) 0.8001(7) 0.0605(16) Uani d . 1 1 . .
H H17 1.1066 0.0666 0.7671 0.073 Uiso calc R 1 1 . .
C C18 1.0652(5) 0.0975(4) 0.9653(7) 0.0758(19) Uani d . 1 1 . .
H H18 1.1335 0.0806 1.0446 0.091 Uiso calc R 1 1 . .
C C19 0.9793(5) 0.1309(3) 1.0143(6) 0.0548(15) Uani d . 1 1 . .
H H19 0.9898 0.1356 1.1261 0.066 Uiso calc R 1 1 . .
H H2 0.731(4) 0.266(3) 0.764(4) 0.066 Uiso d D 1 1 . .

loop_
_atom_site_aniso_label
_atom_site_aniso_U_11
_atom_site_aniso_U_22
_atom_site_aniso_U_33
_atom_site_aniso_U_12
_atom_site_aniso_U_13
_atom_site_aniso_U_23
Br1 0.0692(4) 0.0859(5) 0.0489(3) 0.0221(3) 0.0355(3) 0.0008(3)
N1 0.042(2) 0.045(3) 0.033(2) 0.006(2) 0.0207(19) -0.0008(19)
N2 0.043(3) 0.046(3) 0.037(2) 0.007(2) 0.025(2) 0.006(2)
O1 0.089(3) 0.047(2) 0.068(3) -0.006(2) 0.032(2) 0.0087(19)
O2 0.073(2) 0.057(2) 0.041(2) 0.0126(19) 0.0327(19) 0.0088(18)
C1 0.045(3) 0.037(3) 0.033(3) 0.009(3) 0.010(2) -0.003(2)
C2 0.063(4) 0.049(4) 0.037(3) 0.008(3) 0.015(3) -0.003(3)
C3 0.083(5) 0.041(4) 0.064(4) 0.013(4) 0.012(4) 0.001(3)
C4 0.058(4) 0.069(5) 0.071(4) 0.026(3) 0.015(3) -0.002(3)
C5 0.048(3) 0.051(4) 0.040(3) 0.009(3) 0.010(3) 0.000(3)
C6 0.051(4) 0.079(5) 0.077(4) 0.015(3) 0.022(3) -0.007(4)
C7 0.050(4) 0.102(6) 0.072(4) -0.001(4) 0.032(3) 0.001(4)
C8 0.059(4) 0.063(4) 0.068(4) 0.006(3) 0.027(3) -0.002(3)
C9 0.049(4) 0.052(4) 0.051(3) 0.012(3) 0.024(3) 0.004(3)
C10 0.041(3) 0.046(3) 0.037(3) 0.011(3) 0.011(2) -0.007(2)
C11 0.127(6) 0.051(4) 0.071(4) -0.024(4) 0.035(4) 0.005(3)
C12 0.052(3) 0.046(3) 0.032(3) 0.003(3) 0.018(2) -0.001(2)
C13 0.047(3) 0.038(3) 0.029(3) 0.000(2) 0.018(2) 0.000(2)
C14 0.035(3) 0.034(3) 0.036(3) 0.001(2) 0.017(2) 0.000(2)
C15 0.034(3) 0.036(3) 0.043(3) 0.001(2) 0.016(2) 0.001(2)
C16 0.048(3) 0.048(3) 0.042(3) 0.007(3) 0.025(3) 0.001(2)
C17 0.046(3) 0.079(4) 0.061(4) 0.018(3) 0.025(3) 0.001(3)
C18 0.053(4) 0.114(6) 0.054(4) 0.040(4) 0.011(3) 0.005(4)
C19 0.062(4) 0.069(4) 0.034(3) 0.011(3) 0.017(3) 0.001(3)

loop_
_atom_type_symbol
_atom_type_description
_atom_type_scat_dispersion_real
_atom_type_scat_dispersion_imag
_atom_type_scat_source
C C 0.0033 0.0016 'International Tables Vol C Tables 4.2.6.8 and 6.1.1.4'
H H 0.0000 0.0000 'International Tables Vol C Tables 4.2.6.8 and 6.1.1.4'
N N 0.0061 0.0033 'International Tables Vol C Tables 4.2.6.8 and 6.1.1.4'
O O 0.0106 0.0060 'International Tables Vol C Tables 4.2.6.8 and 6.1.1.4'
Br Br -0.2901 2.4595 'International Tables Vol C Tables 4.2.6.8 and 6.1.1.4'

loop_
_geom_angle_atom_site_label_1
_geom_angle_atom_site_label_2
_geom_angle_atom_site_label_3
_geom_angle_site_symmetry_1
_geom_angle_site_symmetry_3
_geom_angle
_geom_angle_publ_flag
C12 N1 N2 . . 114.5(4) ?
C13 N2 N1 . . 120.2(4) ?
C13 N2 H2 . . 124(3) ?
N1 N2 H2 . . 114(3) ?
C2 O1 C11 . . 118.1(5) ?
C2 C1 C10 . . 119.3(5) ?
C2 C1 C12 . . 116.0(5) ?
C10 C1 C12 . . 124.7(4) ?
O1 C2 C1 . . 116.3(5) ?
O1 C2 C3 . . 122.3(5) ?
C1 C2 C3 . . 121.4(5) ?
C4 C3 C2 . . 118.7(6) ?
C4 C3 H3 . . 120.6 ?
C2 C3 H3 . . 120.6 ?
C3 C4 C5 . . 122.7(5) ?
C3 C4 H4 . . 118.7 ?
C5 C4 H4 . . 118.7 ?
C4 C5 C6 . . 120.4(6) ?
C4 C5 C10 . . 118.5(5) ?
C6 C5 C10 . . 121.1(5) ?
C7 C6 C5 . . 120.5(6) ?
C7 C6 H6 . . 119.7 ?
C5 C6 H6 . . 119.7 ?
C6 C7 C8 . . 119.6(6) ?
C6 C7 H7 . . 120.2 ?
C8 C7 H7 . . 120.2 ?
C9 C8 C7 . . 121.0(6) ?
C9 C8 H8 . . 119.5 ?
C7 C8 H8 . . 119.5 ?
C8 C9 C10 . . 121.8(5) ?
C8 C9 H9 . . 119.1 ?
C10 C9 H9 . . 119.1 ?
C1 C10 C5 . . 119.5(5) ?
C1 C10 C9 . . 124.6(4) ?
C5 C10 C9 . . 115.9(5) ?
O1 C11 H11A . . 109.5 ?
O1 C11 H11B . . 109.5 ?
H11A C11 H11B . . 109.5 ?
O1 C11 H11C . . 109.5 ?
H11A C11 H11C . . 109.5 ?
H11B C11 H11C . . 109.5 ?
N1 C12 C1 . . 123.4(4) ?
N1 C12 H12 . . 118.3 ?
C1 C12 H12 . . 118.3 ?
O2 C13 N2 . . 122.2(4) ?
O2 C13 C14 . . 122.6(4) ?
N2 C13 C14 . . 115.1(4) ?
C15 C14 C19 . . 119.4(4) ?
C15 C14 C13 . . 122.1(4) ?
C19 C14 C13 . . 118.5(4) ?
C16 C15 C14 . . 119.9(4) ?
C16 C15 H15 . . 120.0 ?
C14 C15 H15 . . 120.0 ?
C15 C16 C17 . . 121.4(4) ?
C15 C16 Br1 . . 117.8(4) ?
C17 C16 Br1 . . 120.8(4) ?
C18 C17 C16 . . 118.9(5) ?
C18 C17 H17 . . 120.5 ?
C16 C17 H17 . . 120.5 ?
C17 C18 C19 . . 120.4(5) ?
C17 C18 H18 . . 119.8 ?
C19 C18 H18 . . 119.8 ?
C14 C19 C18 . . 120.0(5) ?
C14 C19 H19 . . 120.0 ?
C18 C19 H19 . . 120.0 ?

loop_
_geom_bond_atom_site_label_1
_geom_bond_atom_site_label_2
_geom_bond_site_symmetry_2
_geom_bond_distance
_geom_bond_publ_flag
Br1 C16 . 1.899(5) ?
N1 C12 . 1.282(5) ?
N1 N2 . 1.392(5) ?
N2 C13 . 1.354(6) ?
N2 H2 . 0.898(10) ?
O1 C2 . 1.372(6) ?
O1 C11 . 1.439(6) ?
O2 C13 . 1.228(5) ?
C1 C2 . 1.389(7) ?
C1 C10 . 1.417(6) ?
C1 C12 . 1.462(6) ?
C2 C3 . 1.413(7) ?
C3 C4 . 1.355(7) ?
C3 H3 . 0.9300 ?
C4 C5 . 1.408(7) ?
C4 H4 . 0.9300 ?
C5 C6 . 1.410(7) ?
C5 C10 . 1.418(6) ?
C6 C7 . 1.351(8) ?
C6 H6 . 0.9300 ?
C7 C8 . 1.401(7) ?
C7 H7 . 0.9300 ?
C8 C9 . 1.356(6) ?
C8 H8 . 0.9300 ?
C9 C10 . 1.423(6) ?
C9 H9 . 0.9300 ?
C11 H11A . 0.9600 ?
C11 H11B . 0.9600 ?
C11 H11C . 0.9600 ?
C12 H12 . 0.9300 ?
C13 C14 . 1.487(6) ?
C14 C15 . 1.380(6) ?
C14 C19 . 1.384(6) ?
C15 C16 . 1.375(6) ?
C15 H15 . 0.9300 ?
C16 C17 . 1.377(7) ?
C17 C18 . 1.376(7) ?
C17 H17 . 0.9300 ?
C18 C19 . 1.393(7) ?
C18 H18 . 0.9300 ?
C19 H19 . 0.9300 ?

loop_
_geom_hbond_atom_site_label_D
_geom_hbond_atom_site_label_H
_geom_hbond_atom_site_label_A
_geom_hbond_site_symmetry_A
_geom_hbond_distance_DH
_geom_hbond_distance_HA
_geom_hbond_distance_DA
_geom_hbond_angle_DHA
N2 H2 O2 4_565 0.898(10) 2.095(13) 2.989(5) 174(5)

loop_
_cod_related_entry_id
_cod_related_entry_database
_cod_related_entry_code
1 ChemSpider 4495761
